data_1004008
loop_
_publ_author_name
'Bourdon, X.'
'Maisonneuve, V.'
'Cajipe, V. B.'
'Payen, C.'
'Fischer, J. E.'

_publ_section_title
;
Copper sublattice ordering in layered Cu M P~2~ Se~6~ (M = In, Cr)
;
_journal_issue 1-2
_journal_name_full 'Journal of Alloys and Compounds'
_journal_page_first 122
_journal_page_last 127
_journal_paper_doi 10.1016/S0925-8388(98)00899-8
_journal_volume 283
_journal_year 1999
_chemical_formula_structural 'Cu Cr (P2 Se6)'
_chemical_formula_sum 'Cr Cu P2 Se6'
_chemical_name_systematic
;
Copper(I) Chromium Hexaselenodiphosphate(IV)
;
_symmetry_Int_Tables_number 5
_symmetry_space_group_name_H-M 'C 1 2 1'
_cell_angle_alpha 90.
_cell_angle_beta 107.09(2)
_cell_angle_gamma 90.
_cell_formula_units_Z 2
_cell_length_a 6.221(1)
_cell_length_b 10.7702(5)
_cell_length_c 6.935(3)
_cell_volume 444.14
_refine_ls_R_factor_all 0.046
_cod_original_formula_sum 'Cr1 Cu1 P2 Se6'
_cod_database_code 1004008

loop_
_atom_site_label
_atom_site_type_symbol
_atom_site_symmetry_multiplicity
_atom_site_Wyckoff_symbol
_atom_site_fract_x
_atom_site_fract_y
_atom_site_fract_z
_atom_site_occupancy
_atom_site_attached_hydrogens
_atom_site_B_iso_or_equiv
Cu1 Cu1+ 4 c 0.015(3) 0.663(2) 0.053(3) 0.5 0 4.8(5)
Cr1 Cr3+ 2 a 0 0.330(3) 0 1. 0 0.3(3)
P1 P4+ 4 c 0.057(2) 0 0.168(1) 1. 0 1.3(2)
Se1 Se2- 4 c 0.747(4) 0.674(1) 0.253(2) 1. 0 1.60(5)
Se2 Se2- 4 c 0.260(3) 0.830(1) 0.249(2) 1. 0 1.60(5)
Se3 Se2- 4 c 0.757(2) 0.489(3) 0.747(1) 1. 0 1.60(5)

loop_
_atom_type_symbol
_atom_type_oxidation_number
Cr3+ 3
Cu1+ 1
P4+ 4
Se2- -2
